data_2004211
loop_
_publ_author_name
'Mague, J. T.'
'Ensley, H. E.'
'Mahadevan, S.'

_publ_section_title
;A Precursor to Highly Unsaturated Cyclophanes:
 7,19,28-Trithiatetracyclo[11.11.7.1^3,23^.1^11,15^]tritriaconta-1,3(32),11(33),12,14,23-hexaene-4,9,16,22,25,30-hexayne
;
_journal_issue 12
_journal_name_full 'Acta Crystallographica Section C'
_journal_page_first 2595
_journal_page_last 2598
_journal_paper_doi 10.1107/S0108270195009073
_journal_volume 51
_journal_year 1995
_chemical_formula_moiety 'C30 H18 S3,C1 H2 Cl2'
_chemical_formula_structural '(C6 H3)2(C2 C H2 S C H2 C2)3,C H2 Cl2'
_chemical_formula_sum 'C31 H20 Cl2 S3'
_chemical_formula_weight 559.6
_chemical_name_systematic
;
7,19,28-trithiatetracyclo[11,11,7,1^3,23^,1^11,15^]tritriaconta-
1,3(32),11,12,14,23-
hexaene-4,9,16,22,25,30-hexayne
;
_space_group_IT_number 2
_space_group_name_Hall '-P 1'
_space_group_name_H-M_alt 'P -1'
_symmetry_cell_setting triclinic
_symmetry_space_group_name_H-M 'P -1'
_atom_type_scat_source IntTabIV
_cell_angle_alpha 97.86(1)
_cell_angle_beta 103.79(2)
_cell_angle_gamma 79.60(1)
_cell_formula_units_Z 2
_cell_length_a 13.934(2)
_cell_length_b 14.316(2)
_cell_length_c 7.101(2)
_cell_measurement_reflns_used 25
_cell_measurement_temperature 293
_cell_measurement_theta_max 16
_cell_measurement_theta_min 11
_cell_volume 1346.5(5)
_computing_cell_refinement 'CAD-4 Software'
_computing_data_collection 'CAD-4 Software (Enraf-Nonius, 1989)'
_computing_data_reduction 'PROCESS MolEN (Fair, 1990)'
_computing_molecular_graphics 'ORTEPII (Johnson, 1976)'
_computing_publication_material 'CIF VAX MolEN (Fair, 1990)'
_computing_structure_refinement 'LSFM MolEN (Fair, 1990)'
_computing_structure_solution 'SIR (Burla et al., 1989) (direct methods)'
_diffrn_ambient_temperature 293
_diffrn_measurement_device Enraf_Nonius_CAD4
_diffrn_measurement_method \q/2\q
_diffrn_radiation_type MoK\a
_diffrn_radiation_wavelength 0.71073
_diffrn_reflns_av_R_equivalents 0.017
_diffrn_reflns_limit_h_max 16
_diffrn_reflns_limit_h_min 0
_diffrn_reflns_limit_k_max 17
_diffrn_reflns_limit_k_min -16
_diffrn_reflns_limit_l_max 8
_diffrn_reflns_limit_l_min -8
_diffrn_reflns_number 4957
_diffrn_reflns_theta_max 24.97
_diffrn_reflns_theta_min 1.45
_diffrn_standards_decay_% -6.24
_diffrn_standards_interval_time 120
_diffrn_standards_number 2
_exptl_absorpt_coefficient_mu 0.483
_exptl_absorpt_correction_type none
_exptl_crystal_colour Colorless
_exptl_crystal_density_diffrn 1.380
_exptl_crystal_density_method none
_exptl_crystal_description Columnar
_exptl_crystal_F_000 576
_exptl_crystal_size_max 0.53
_exptl_crystal_size_mid 0.36
_exptl_crystal_size_min 0.30
_refine_diff_density_max 0.93
_refine_diff_density_min -0.11
_refine_ls_extinction_method none
_refine_ls_goodness_of_fit_obs 3.085
_refine_ls_hydrogen_treatment noref
_refine_ls_matrix_type full
_refine_ls_number_parameters 325
_refine_ls_number_reflns 3731
_refine_ls_number_restraints 0
_refine_ls_R_factor_all 0.074
_refine_ls_R_factor_obs 0.054
_refine_ls_shift/esd_max 0.056
_refine_ls_structure_factor_coef F
_refine_ls_weighting_details 'w = 4Fo^2^/[\s^2^(Fo^2^) + 0.0016Fo^4^]'
_refine_ls_weighting_scheme calc
_refine_ls_wR_factor_obs 0.085
_reflns_number_observed 3731
_reflns_number_total 4741
_reflns_observed_criterion >3.0\s(I)
_cod_data_source_file bk1142.cif
_cod_data_source_block 1
_cod_depositor_comments
;
 Marking attached hydrogen atoms.

 Antanas Vaitkus,
 2017-03-24

The following automatic conversions were performed:

'_refine_ls_weighting_scheme' value '4Fo^2^/[\s^2^(Fo^2^) +
0.0016Fo^4^]' was changed to 'calc'. New tag
'_refine_ls_weighting_details' was created. The value of the new tag
was set to 'w = 4Fo^2^/[\s^2^(Fo^2^) + 0.0016Fo^4^]'.

Automatic conversion script
Id: cif_fix_values 3143 2015-03-26 13:38:13Z robertas 
;
_cod_original_cell_volume 1346.6(8)
_cod_database_code 2004211

loop_
_space_group_symop_id
_space_group_symop_operation_xyz
1 x,y,z
2 -x,-y,-z

loop_
_atom_site_aniso_label
_atom_site_aniso_U_11
_atom_site_aniso_U_22
_atom_site_aniso_U_33
_atom_site_aniso_U_12
_atom_site_aniso_U_13
_atom_site_aniso_U_23
S1 0.0321(3) 0.0726(5) 0.0587(4) -0.0175(3) 0.0043(3) 0.0021(4)
S2 0.0295(3) 0.0433(4) 0.0602(4) -0.0048(3) 0.0112(3) 0.0087(3)
S3 0.0657(4) 0.0348(3) 0.0629(5) -0.0161(3) 0.0126(4) 0.0019(3)
C1 0.0440(10) 0.056(2) 0.0330(10) -0.0090(10) 0.0130(10) 0.0010(10)
C2 0.0550(10) 0.067(2) 0.0380(10) -0.0220(10) 0.0150(10) 0.0050(10)
C3 0.0570(10) 0.051(2) 0.0340(10) -0.0110(10) 0.0150(10) 0.0080(10)
C4 0.051(2) 0.061(2) 0.0350(10) -0.0040(10) 0.0110(10) 0.0070(10)
C5 0.0440(10) 0.055(2) 0.0280(10) -0.0120(10) 0.0120(10) -0.0010(10)
C6 0.0470(10) 0.048(2) 0.0350(10) -0.0070(10) 0.0140(10) -0.0010(10)
C7 0.0460(10) 0.070(2) 0.044(2) -0.0170(10) 0.0120(10) 0.0050(10)
C8 0.0450(10) 0.068(2) 0.055(2) -0.0110(10) 0.0120(10) 0.008(2)
C9 0.039(2) 0.096(2) 0.066(2) -0.008(2) 0.0060(10) 0.027(2)
C10 0.065(2) 0.059(2) 0.047(2) -0.0110(10) 0.0170(10) 0.0120(10)
C11 0.066(2) 0.058(2) 0.049(2) -0.004(2) 0.0150(10) 0.0110(10)
C12 0.075(2) 0.047(2) 0.061(2) 0.006(2) 0.020(2) 0.008(2)
C13 0.0440(10) 0.054(2) 0.0380(10) -0.0040(10) 0.0110(10) 0.0010(10)
C14 0.0390(10) 0.046(2) 0.0440(10) -0.0010(10) 0.0100(10) 0.0020(10)
C15 0.0440(10) 0.0420(10) 0.0490(10) -0.0060(10) 0.0130(10) 0.0090(10)
C16 0.0420(10) 0.0420(10) 0.0310(10) -0.0100(10) 0.0070(10) 0.0030(10)
C17 0.0530(10) 0.0470(10) 0.0360(10) -0.0230(10) 0.0100(10) -0.0050(10)
C18 0.0550(10) 0.0310(10) 0.0330(10) -0.0130(10) 0.0140(10) -0.0030(10)
C19 0.0480(10) 0.0350(10) 0.0360(10) -0.0040(10) 0.0120(10) 0.0030(10)
C20 0.0400(10) 0.0350(10) 0.0330(10) -0.0100(10) 0.0120(10) 0.0020(10)
C21 0.0450(10) 0.0350(10) 0.0350(10) -0.0090(10) 0.0070(10) 0.0050(10)
C22 0.0420(10) 0.0480(10) 0.0430(10) -0.0160(10) 0.0030(10) 0.0020(10)
C23 0.0470(10) 0.049(2) 0.052(2) -0.0180(10) 0.0040(10) 0.0010(10)
C24 0.0410(10) 0.053(2) 0.072(2) -0.0110(10) 0.002(2) -0.002(2)
C25 0.0430(10) 0.0310(10) 0.0390(10) -0.0030(10) 0.0130(10) 0.0060(10)
C26 0.0370(10) 0.0310(10) 0.0440(10) 0.0010(10) 0.0110(10) 0.0100(10)
C27 0.0360(10) 0.0340(10) 0.0490(10) -0.0050(10) 0.0050(10) 0.0090(10)
C28 0.064(2) 0.0370(10) 0.048(2) -0.0170(10) 0.0180(10) -0.0040(10)
C29 0.064(2) 0.0410(10) 0.052(2) -0.0140(10) 0.0170(10) -0.0010(10)
C30 0.079(2) 0.0370(10) 0.054(2) -0.0140(10) 0.014(2) 0.0020(10)
Cl1s 0.157(2) 0.240(4) 0.320(5) -0.070(2) 0.119(2) -0.005(4)
Cl2s 0.148(4) 0.291(5) 0.89(2) 0.050(4) -0.053(7) -0.305(7)
C1s 0.096(8) 0.26(2) 0.170(10) -0.010(10) -0.031(9) 0.020(10)

loop_
_atom_site_label
_atom_site_occupancy
_atom_site_fract_x
_atom_site_fract_y
_atom_site_fract_z
_atom_site_U_iso_or_equiv
_atom_site_thermal_displace_type
_atom_site_calc_flag
_atom_site_attached_hydrogens
S1 1 -0.65619(5) 0.37999(7) 0.0435(1) 0.0547(2) Uani ? 0
S2 1 0.18518(5) 0.37536(5) 0.3897(1) 0.0439(2) Uani ? 0
S3 1 -0.25102(7) -0.18419(5) 0.2606(1) 0.0539(2) Uani ? 0
C1 1 -0.3104(2) 0.2465(2) -0.0591(4) 0.0437(8) Uani ? 0
C2 1 -0.2908(2) 0.1486(2) -0.0468(4) 0.0511(9) Uani ? 0
C3 1 -0.1929(2) 0.1019(2) 0.0041(4) 0.0458(8) Uani ? 0
C4 1 -0.1140(2) 0.1541(2) 0.0420(4) 0.0490(9) Uani ? 0
C5 1 -0.1332(2) 0.2530(2) 0.0299(4) 0.0413(8) Uani ? 0
C6 1 -0.2311(2) 0.2984(2) -0.0192(4) 0.0431(8) Uani ? 0
C7 1 -0.4113(2) 0.2955(3) -0.1021(5) 0.0522(9) Uani ? 0
C8 1 -0.4944(2) 0.3373(3) -0.1292(5) 0.055(1) Uani ? 0
C9 1 -0.5961(2) 0.3886(3) -0.1512(6) 0.067(1) Uani ? 0
C10 1 -0.1762(3) 0.0020(2) 0.0265(5) 0.0555(9) Uani ? 0
C11 1 -0.1721(3) -0.0794(3) 0.0548(5) 0.058(1) Uani ? 0
C12 1 -0.1710(3) -0.1759(2) 0.0973(5) 0.062(1) Uani ? 0
C13 1 -0.0534(2) 0.3080(2) 0.0756(4) 0.0459(8) Uani ? 0
C14 1 0.0109(2) 0.3575(2) 0.1205(4) 0.0439(8) Uani ? 0
C15 1 0.0910(2) 0.4144(2) 0.1804(4) 0.0444(8) Uani ? 0
C16 1 -0.3073(2) 0.3080(2) 0.4505(4) 0.0379(7) Uani ? 0
C17 1 -0.2988(2) 0.2103(2) 0.4611(4) 0.0441(8) Uani ? 0
C18 1 -0.2060(2) 0.1552(2) 0.5109(4) 0.0388(7) Uani ? 0
C19 1 -0.1200(2) 0.1978(2) 0.5512(4) 0.0394(7) Uani ? 0
C20 1 -0.1272(2) 0.2952(2) 0.5421(4) 0.0349(7) Uani ? 0
C21 1 -0.2208(2) 0.3499(2) 0.4937(4) 0.0379(7) Uani ? 0
C22 1 -0.4045(2) 0.3628(2) 0.3877(4) 0.0444(8) Uani ? 0
C23 1 -0.4859(2) 0.4025(2) 0.3279(5) 0.0495(9) Uani ? 0
C24 1 -0.5871(2) 0.4487(2) 0.2484(6) 0.057(1) Uani ? 0
C25 1 -0.0380(2) 0.3371(2) 0.5717(4) 0.0367(7) Uani ? 0
C26 1 0.0359(2) 0.3714(2) 0.5833(4) 0.0372(7) Uani ? 0
C27 1 0.1214(2) 0.4167(2) 0.5896(4) 0.0401(7) Uani ? 0
C28 1 -0.1969(2) 0.0533(2) 0.5136(5) 0.0483(8) Uani ? 0
C29 1 -0.1900(2) -0.0307(2) 0.5070(5) 0.0515(9) Uani ? 0
C30 1 -0.1846(3) -0.1337(2) 0.4915(5) 0.057(1) Uani ? 0
Cl1s 0.55 0.4242(3) 0.1656(4) 0.3865(8) 0.226(2) Uani ? 0
Cl2s 0.55 0.5273(4) 0.0055(5) 0.254(2) 0.517(6) Uani ? 0
C1s 0.55 0.451(1) 0.108(1) 0.185(2) 0.186(7) Uani ? 2
H2 1 -0.3447 0.1131 -0.0734 0.0613 Uiso calc 0
H4 1 -0.0470 0.1227 0.0760 0.0588 Uiso calc 0
H6 1 -0.2443 0.3655 -0.0258 0.0518 Uiso calc 0
H9a 1 -0.5942 0.4541 -0.1573 0.0799 Uiso calc 0
H9b 1 -0.6352 0.3637 -0.2699 0.0799 Uiso calc 0
H12a 1 -0.1925 -0.2129 -0.0219 0.0739 Uiso calc 0
H12b 1 -0.1043 -0.2012 0.1556 0.0739 Uiso calc 0
H15a 1 0.1226 0.4114 0.0745 0.0533 Uiso calc 0
H15b 1 0.0628 0.4785 0.2117 0.0533 Uiso calc 0
H17 1 -0.3575 0.1813 0.4338 0.0529 Uiso calc 0
H19 1 -0.0561 0.1600 0.5852 0.0473 Uiso calc 0
H21 1 -0.2260 0.4168 0.4901 0.0455 Uiso calc 0
H24a 1 -0.6232 0.4602 0.3492 0.0690 Uiso calc 0
H24b 1 -0.5827 0.5078 0.2068 0.0690 Uiso calc 0
H27a 1 0.0994 0.4834 0.5868 0.0481 Uiso calc 0
H27b 1 0.1682 0.4051 0.7085 0.0481 Uiso calc 0
H30a 1 -0.1163 -0.1618 0.5098 0.0680 Uiso calc 0
H30b 1 -0.2121 -0.1491 0.5916 0.0680 Uiso calc 0

loop_
_geom_angle_atom_site_label_1
_geom_angle_atom_site_label_2
_geom_angle_atom_site_label_3
_geom_angle
_geom_angle_publ_flag
C9 S1 C24 102.8(2) no
C15 S2 C27 102.30(10) no
C12 S3 C30 102.5(2) no
C2 C1 C6 119.5(3) ?
C2 C1 C7 120.8(3) ?
C6 C1 C7 119.6(3) ?
C1 C2 C3 120.8(3) ?
C2 C3 C4 119.4(3) ?
C2 C3 C10 119.0(3) ?
C4 C3 C10 121.5(3) ?
C3 C4 C5 120.1(3) ?
C4 C5 C6 119.6(3) ?
C4 C5 C13 120.8(3) ?
C6 C5 C13 119.6(3) ?
C1 C6 C5 120.6(3) ?
C1 C7 C8 177.1(4) no
C7 C8 C9 176.9(4) no
S1 C9 C8 114.5(3) no
C3 C10 C11 172.1(4) no
C10 C11 C12 176.6(4) no
S3 C12 C11 114.1(3) no
C5 C13 C14 176.5(3) no
C13 C14 C15 177.6(3) no
S2 C15 C14 113.9(2) no
C17 C16 C21 119.1(3) ?
C17 C16 C22 119.5(3) ?
C21 C16 C22 121.4(3) ?
C16 C17 C18 120.6(3) ?
C17 C18 C19 119.7(3) ?
C17 C18 C28 120.7(3) ?
C19 C18 C28 119.5(3) ?
C18 C19 C20 120.3(3) ?
C19 C20 C21 119.4(3) ?
C19 C20 C25 119.8(3) ?
C21 C20 C25 120.7(3) ?
C16 C21 C20 120.8(3) ?
C16 C22 C23 175.6(3) no
C22 C23 C24 177.9(4) no
S1 C24 C23 114.5(3) no
C20 C25 C26 175.6(3) no
C25 C26 C27 176.7(3) no
S2 C27 C26 114.9(2) no
C18 C28 C29 177.1(4) no
C28 C29 C30 177.7(4) no
S3 C30 C29 114.2(3) no
Cl1s C1s Cl2s 105.0(10) ?

loop_
_geom_bond_atom_site_label_1
_geom_bond_atom_site_label_2
_geom_bond_distance
_geom_bond_publ_flag
S1 C9 1.806(4) no
S1 C24 1.815(4) no
S2 C15 1.809(3) no
S2 C27 1.827(3) no
S3 C12 1.818(4) no
S3 C30 1.805(4) no
C1 C2 1.389(5) ?
C1 C6 1.394(4) ?
C1 C7 1.435(5) no
C2 C3 1.392(5) ?
C3 C4 1.394(5) ?
C3 C10 1.431(5) no
C4 C5 1.403(5) ?
C5 C6 1.385(4) ?
C5 C13 1.428(4) no
C7 C8 1.188(5) no
C8 C9 1.458(5) no
C10 C11 1.198(5) no
C11 C12 1.451(5) no
C13 C14 1.198(4) no
C14 C15 1.449(5) no
C16 C17 1.393(4) ?
C16 C21 1.392(4) ?
C16 C22 1.440(4) no
C17 C18 1.382(5) ?
C18 C19 1.393(4) ?
C18 C28 1.444(4) no
C19 C20 1.390(4) ?
C20 C21 1.387(4) ?
C20 C25 1.434(4) no
C22 C23 1.181(5) no
C23 C24 1.460(5) no
C25 C26 1.200(4) no
C26 C27 1.446(4) no
C28 C29 1.185(4) no
C29 C30 1.454(5) no
Cl1s C1s 1.64(2) no
Cl2s C1s 1.71(2) no
